data_7021049
loop_
_publ_author_name
'Ludwig, Gerd'
'Kalu\/derovi\'c, Goran N'
'R\"uffer, Tobias'
'Bette, Martin'
'Korb, Marcus'
'Block, Michael'
'Paschke, Reinhard'
'Lang, Heinrich'
'Steinborn, Dirk'

_publ_section_title
;
 Cationic arene ruthenium(ii) complexes with chelating P-functionalized
 alkyl phenyl sulfide and sulfoxide ligands as potent anticancer agents.
;
_journal_issue 11
_journal_name_full 'Dalton transactions (Cambridge, England : 2003)'
_journal_page_first 3771
_journal_page_last 3774
_journal_paper_doi 10.1039/c3dt33064h
_journal_volume 42
_journal_year 2013
_chemical_formula_moiety 'C30 H33 Cl P Ru S, F6 P, C3 H6 O'
_chemical_formula_sum 'C33 H39 Cl F6 O P2 Ru S'
_chemical_formula_weight 796.16
_chemical_name_systematic
;
?
;
_space_group_IT_number 19
_symmetry_cell_setting orthorhombic
_symmetry_space_group_name_Hall 'P 2ac 2ab'
_symmetry_space_group_name_H-M 'P 21 21 21'
_atom_sites_solution_hydrogens geom
_atom_sites_solution_primary direct
_atom_sites_solution_secondary difmap
_audit_creation_method SHELXL-97
_cell_angle_alpha 90.00
_cell_angle_beta 90.00
_cell_angle_gamma 90.00
_cell_formula_units_Z 4
_cell_length_a 11.0143(2)
_cell_length_b 13.0922(2)
_cell_length_c 23.2592(4)
_cell_measurement_reflns_used 8785
_cell_measurement_temperature 116
_cell_measurement_theta_max 65.4584
_cell_measurement_theta_min 3.3755
_cell_volume 3354.01(10)
_computing_cell_refinement
;
CrysAlisPro, Oxford Diffraction Ltd.,
Version 1.171.33.46 (release 27-08-2009 CrysAlis171 .NET)
(compiled Aug 27 2009,17:19:36)
;
_computing_data_collection
;
CrysAlisPro, Oxford Diffraction Ltd.,
Version 1.171.33.46 (release 27-08-2009 CrysAlis171 .NET)
(compiled Aug 27 2009,17:19:36)
;
_computing_data_reduction
;
CrysAlisPro, Oxford Diffraction Ltd.,
Version 1.171.33.46 (release 27-08-2009 CrysAlis171 .NET)
(compiled Aug 27 2009,17:19:36)
;
_computing_structure_refinement 'SHELXL-97 (Sheldrick, 1997)'
_computing_structure_solution 'SHELXS-97 (Sheldrick, 1990)'
_diffrn_ambient_temperature 116
_diffrn_measured_fraction_theta_full 0.992
_diffrn_measured_fraction_theta_max 0.992
_diffrn_measurement_device_type 'oxford gemini S'
_diffrn_measurement_method '\w scans'
_diffrn_radiation_monochromator graphite
_diffrn_radiation_source 'fine-focus sealed tube'
_diffrn_radiation_type CuK\a
_diffrn_radiation_wavelength 1.54184
_diffrn_reflns_av_R_equivalents 0.0350
_diffrn_reflns_av_sigmaI/netI 0.0401
_diffrn_reflns_limit_h_max 11
_diffrn_reflns_limit_h_min -12
_diffrn_reflns_limit_k_max 15
_diffrn_reflns_limit_k_min -15
_diffrn_reflns_limit_l_max 24
_diffrn_reflns_limit_l_min -27
_diffrn_reflns_number 13165
_diffrn_reflns_theta_full 65.55
_diffrn_reflns_theta_max 65.55
_diffrn_reflns_theta_min 3.80
_diffrn_standards_decay_% 0
_diffrn_standards_interval_count 50
_diffrn_standards_interval_time 10
_diffrn_standards_number 2
_exptl_absorpt_coefficient_mu 6.530
_exptl_absorpt_correction_T_max 1.00000
_exptl_absorpt_correction_T_min 0.65522
_exptl_absorpt_correction_type multi-scan
_exptl_absorpt_process_details
;
CrysAlisPro, Oxford Diffraction Ltd.,
Version 1.171.33.46 (release 27-08-2009 CrysAlis171 .NET)
(compiled Aug 27 2009,17:19:36)
Empirical absorption correction using spherical harmonics,
implemented in SCALE3 ABSPACK scaling algorithm.
;
_exptl_crystal_colour yellow
_exptl_crystal_density_diffrn 1.577
_exptl_crystal_density_method 'not measured'
_exptl_crystal_description block
_exptl_crystal_F_000 1624
_exptl_crystal_size_max 0.12
_exptl_crystal_size_mid 0.05
_exptl_crystal_size_min 0.05
_refine_diff_density_max 0.849
_refine_diff_density_min -0.690
_refine_diff_density_rms 0.098
_refine_ls_abs_structure_details 'Flack H D (1983), Acta Cryst. A39, 876-881'
_refine_ls_abs_structure_Flack -0.026(9)
_refine_ls_extinction_method none
_refine_ls_goodness_of_fit_ref 1.013
_refine_ls_hydrogen_treatment constr
_refine_ls_matrix_type full
_refine_ls_number_parameters 425
_refine_ls_number_reflns 5672
_refine_ls_number_restraints 48
_refine_ls_restrained_S_all 1.008
_refine_ls_R_factor_all 0.0400
_refine_ls_R_factor_gt 0.0377
_refine_ls_shift/su_max 0.008
_refine_ls_shift/su_mean 0.000
_refine_ls_structure_factor_coef Fsqd
_refine_ls_weighting_details 'calc w=1/[\s^2^(Fo^2^)+(0.0625P)^2^+0.0000P] where P=(Fo^2^+2Fc^2^)/3'
_refine_ls_weighting_scheme calc
_refine_ls_wR_factor_gt 0.0898
_refine_ls_wR_factor_ref 0.0905
_reflns_number_gt 5267
_reflns_number_total 5672
_reflns_threshold_expression >2sigma(I)
_cod_data_source_file c3dt33064h.txt
_cod_data_source_block shelxl
_cod_database_code 7021049

loop_
_symmetry_equiv_pos_as_xyz
'x, y, z'
'-x+1/2, -y, z+1/2'
'x+1/2, -y+1/2, -z'
'-x, y+1/2, -z+1/2'

loop_
_atom_site_label
_atom_site_type_symbol
_atom_site_fract_x
_atom_site_fract_y
_atom_site_fract_z
_atom_site_U_iso_or_equiv
_atom_site_adp_type
_atom_site_occupancy
_atom_site_symmetry_multiplicity
_atom_site_calc_flag
_atom_site_refinement_flags
_atom_site_disorder_assembly
_atom_site_disorder_group
C1 C 0.4005(5) 0.5216(4) 0.7977(2) 0.0357(12) Uani 1 1 d . . .
H1A H 0.4804 0.5008 0.7859 0.053 Uiso 0.50 1 calc PR . .
H1B H 0.3690 0.4734 0.8250 0.053 Uiso 0.50 1 calc PR . .
H1C H 0.4046 0.5880 0.8151 0.053 Uiso 0.50 1 calc PR . .
H1D H 0.3556 0.5407 0.8314 0.053 Uiso 0.50 1 calc PR . .
H1E H 0.4670 0.5681 0.7924 0.053 Uiso 0.50 1 calc PR . .
H1F H 0.4314 0.4535 0.8022 0.053 Uiso 0.50 1 calc PR . .
C2 C 0.3187(5) 0.5256(3) 0.7462(2) 0.0265(10) Uani 1 1 d . . .
C3 C 0.3657(4) 0.5026(3) 0.6898(2) 0.0244(7) Uani 1 1 d . . .
H3 H 0.4469 0.4844 0.6861 0.029 Uiso 1 1 calc R . .
C4 C 0.2940(5) 0.5069(3) 0.6411(2) 0.0247(10) Uani 1 1 d . . .
H4 H 0.3274 0.4912 0.6055 0.030 Uiso 1 1 calc R . .
C5 C 0.1680(4) 0.5353(3) 0.6450(2) 0.0246(10) Uani 1 1 d . . .
C6 C 0.1196(4) 0.5576(3) 0.6998(2) 0.0244(7) Uani 1 1 d . . .
H6 H 0.0387 0.5769 0.7034 0.029 Uiso 1 1 calc R . .
C7 C 0.1945(4) 0.5505(3) 0.7497(2) 0.0244(10) Uani 1 1 d . . .
H7 H 0.1603 0.5627 0.7856 0.029 Uiso 1 1 calc R . .
C8 C 0.0927(5) 0.5367(4) 0.5902(2) 0.0301(11) Uani 1 1 d . . .
H8 H 0.1475 0.5531 0.5583 0.036 Uiso 1 1 calc R . .
C9 C -0.0094(5) 0.6150(4) 0.5895(2) 0.0354(12) Uani 1 1 d . . .
H9A H 0.0238 0.6820 0.5954 0.053 Uiso 1 1 calc R . .
H9B H -0.0660 0.5998 0.6197 0.053 Uiso 1 1 calc R . .
H9C H -0.0503 0.6125 0.5531 0.053 Uiso 1 1 calc R . .
C10 C 0.0445(7) 0.4290(5) 0.5801(3) 0.0564(18) Uani 1 1 d . . .
H10A H 0.1110 0.3817 0.5796 0.085 Uiso 1 1 calc R . .
H10B H 0.0026 0.4265 0.5440 0.085 Uiso 1 1 calc R . .
H10C H -0.0105 0.4110 0.6105 0.085 Uiso 1 1 calc R . .
C11 C 0.4370(4) 0.7727(3) 0.57721(19) 0.0241(9) Uani 1 1 d . . .
C12 C 0.4892(5) 0.8678(4) 0.5822(2) 0.0279(10) Uani 1 1 d . . .
H12 H 0.4444 0.9227 0.5961 0.034 Uiso 1 1 calc R . .
C13 C 0.6104(5) 0.8807(4) 0.5661(2) 0.0321(11) Uani 1 1 d . . .
H13 H 0.6466 0.9446 0.5693 0.039 Uiso 1 1 calc R . .
C14 C 0.6764(5) 0.7995(4) 0.5455(2) 0.0333(11) Uani 1 1 d . . .
H14 H 0.7574 0.8084 0.5355 0.040 Uiso 1 1 calc R . .
C15 C 0.6232(5) 0.7055(4) 0.5398(2) 0.0327(11) Uani 1 1 d . . .
H15 H 0.6685 0.6509 0.5258 0.039 Uiso 1 1 calc R . .
C16 C 0.5029(4) 0.6909(4) 0.5545(2) 0.0283(10) Uani 1 1 d . . .
H16 H 0.4663 0.6275 0.5494 0.034 Uiso 1 1 calc R . .
C17 C 0.2100(5) 0.8661(3) 0.60574(19) 0.0285(10) Uani 1 1 d . . .
H17A H 0.2476 0.9150 0.5799 0.034 Uiso 1 1 calc R . .
H17B H 0.1254 0.8595 0.5947 0.034 Uiso 1 1 calc R . .
C18 C 0.2164(5) 0.9068(3) 0.66595(18) 0.0248(9) Uani 1 1 d . . .
H18A H 0.1561 0.9602 0.6705 0.030 Uiso 1 1 calc R . .
H18B H 0.2957 0.9370 0.6722 0.030 Uiso 1 1 calc R . .
C19 C 0.0264(4) 0.7968(4) 0.7334(2) 0.0264(10) Uani 1 1 d . . .
C20 C -0.0566(4) 0.8256(3) 0.6921(2) 0.0274(9) Uani 1 1 d . . .
H20 H -0.0313 0.8598 0.6592 0.033 Uiso 1 1 calc R . .
C21 C -0.1795(5) 0.8025(4) 0.7003(2) 0.0371(12) Uani 1 1 d . . .
H21 H -0.2358 0.8215 0.6725 0.045 Uiso 1 1 calc R . .
C22 C -0.2181(5) 0.7524(4) 0.7488(2) 0.0347(11) Uani 1 1 d . . .
H22 H -0.2998 0.7370 0.7539 0.042 Uiso 1 1 calc R . .
C23 C -0.1336(4) 0.7251(4) 0.7897(2) 0.0331(11) Uani 1 1 d . . .
H23 H -0.1592 0.6913 0.8227 0.040 Uiso 1 1 calc R . .
C24 C -0.0121(4) 0.7469(4) 0.7828(2) 0.0283(10) Uani 1 1 d . . .
H24 H 0.0436 0.7282 0.8109 0.034 Uiso 1 1 calc R . .
C25 C 0.2467(4) 0.8636(3) 0.78736(19) 0.0243(10) Uani 1 1 d . . .
C26 C 0.2600(4) 0.9683(4) 0.7930(2) 0.0309(11) Uani 1 1 d . . .
H26 H 0.2419 1.0109 0.7621 0.037 Uiso 1 1 calc R . .
C27 C 0.3005(5) 1.0105(4) 0.8448(2) 0.0337(11) Uani 1 1 d . . .
H27 H 0.3096 1.0808 0.8484 0.040 Uiso 1 1 calc R . .
C28 C 0.3269(5) 0.9466(4) 0.8905(2) 0.0362(12) Uani 1 1 d . . .
H28 H 0.3545 0.9739 0.9250 0.043 Uiso 1 1 calc R . .
C29 C 0.3123(4) 0.8428(5) 0.8850(2) 0.0345(11) Uani 1 1 d . . .
H29 H 0.3274 0.8005 0.9163 0.041 Uiso 1 1 calc R . .
C30 C 0.2751(5) 0.8007(4) 0.83323(19) 0.0281(9) Uani 1 1 d . . .
H30 H 0.2693 0.7302 0.8293 0.034 Uiso 1 1 calc R . .
C31 C -0.3832(6) 0.7653(4) 0.8889(3) 0.0453(14) Uani 1 1 d U . .
H31A H -0.4212 0.7580 0.8520 0.068 Uiso 1 1 calc R . .
H31B H -0.3112 0.8061 0.8851 0.068 Uiso 1 1 calc R . .
H31C H -0.4384 0.7980 0.9150 0.068 Uiso 1 1 calc R . .
C32 C -0.3503(5) 0.6629(5) 0.9115(2) 0.0406(8) Uani 1 1 d U . .
C33 C -0.2909(5) 0.6600(5) 0.9680(2) 0.0406(8) Uani 1 1 d U . .
H33A H -0.2743 0.5904 0.9783 0.061 Uiso 1 1 calc R . .
H33B H -0.3435 0.6901 0.9962 0.061 Uiso 1 1 calc R . .
H33C H -0.2162 0.6977 0.9663 0.061 Uiso 1 1 calc R . .
F1 F -0.0376(4) 1.1781(3) 0.5446(2) 0.0738(13) Uani 1 1 d . A .
F2 F -0.1468(9) 1.0508(8) 0.4995(4) 0.047(2) Uani 0.70 1 d P A 1
F3 F 0.0469(7) 1.0183(5) 0.5259(3) 0.0476(16) Uani 0.70 1 d P A 1
F4 F 0.0086(14) 1.0720(11) 0.6158(4) 0.054(2) Uani 0.70 1 d P A 1
F5 F -0.1882(13) 1.1044(11) 0.5909(7) 0.074(4) Uani 0.70 1 d P A 1
F2' F -0.184(2) 1.0689(19) 0.5155(10) 0.050(5) Uani 0.30 1 d P A 2
F3' F 0.019(2) 1.0502(16) 0.5053(8) 0.063(5) Uani 0.30 1 d P A 2
F4' F 0.031(4) 1.059(3) 0.6015(13) 0.054(2) Uani 0.30 1 d P A 2
F5' F -0.162(3) 1.079(2) 0.6043(17) 0.070(8) Uani 0.30 1 d P A 2
P2 P -0.07079(11) 1.06355(9) 0.55713(5) 0.0271(3) Uani 1 1 d . . .
F6 F -0.1019(4) 0.9466(3) 0.57050(18) 0.0584(10) Uani 1 1 d . A .
P1 P 0.19019(9) 0.80728(8) 0.72064(5) 0.0207(2) Uani 1 1 d . . .
S1 S 0.28471(11) 0.74244(8) 0.59712(4) 0.0220(2) Uani 1 1 d . . .
Ru1 Ru 0.27926(3) 0.65869(2) 0.686662(13) 0.01870(10) Uani 1 1 d . . .
Cl1 Cl 0.46337(9) 0.74117(8) 0.71432(5) 0.0246(2) Uani 1 1 d . . .
O1 O -0.3661(4) 0.5865(3) 0.8829(2) 0.0493(11) Uani 1 1 d U . .

loop_
_atom_site_aniso_label
_atom_site_aniso_U_11
_atom_site_aniso_U_22
_atom_site_aniso_U_33
_atom_site_aniso_U_23
_atom_site_aniso_U_13
_atom_site_aniso_U_12
C1 0.046(3) 0.029(2) 0.032(3) 0.008(2) -0.007(2) 0.005(2)
C2 0.038(3) 0.013(2) 0.028(2) 0.0122(18) -0.002(2) 0.0002(18)
C3 0.0235(15) 0.0104(13) 0.0394(19) 0.0052(14) 0.0030(14) -0.0005(12)
C4 0.035(3) 0.0100(18) 0.029(2) -0.0074(16) 0.006(2) 0.0017(19)
C5 0.030(2) 0.014(2) 0.029(2) -0.0051(18) -0.002(2) -0.0090(18)
C6 0.0235(15) 0.0104(13) 0.0394(19) 0.0052(14) 0.0030(14) -0.0005(12)
C7 0.034(3) 0.0154(19) 0.024(2) 0.0094(17) 0.0093(19) -0.0074(18)
C8 0.031(3) 0.030(3) 0.029(3) 0.002(2) -0.004(2) -0.002(2)
C9 0.034(3) 0.035(3) 0.037(3) 0.004(2) -0.006(2) -0.004(2)
C10 0.056(4) 0.037(3) 0.076(4) -0.009(3) -0.033(4) -0.004(3)
C11 0.034(2) 0.020(2) 0.018(2) 0.0017(17) 0.0006(18) 0.0011(19)
C12 0.039(3) 0.022(2) 0.023(2) -0.0020(17) 0.003(2) -0.002(2)
C13 0.035(3) 0.038(3) 0.024(2) -0.001(2) 0.004(2) -0.012(2)
C14 0.029(2) 0.046(3) 0.025(2) -0.002(2) 0.006(2) -0.007(2)
C15 0.040(3) 0.030(3) 0.028(3) 0.002(2) 0.010(2) 0.001(2)
C16 0.036(3) 0.023(2) 0.026(2) 0.0000(18) 0.004(2) -0.0023(19)
C17 0.034(3) 0.025(2) 0.027(2) 0.0052(17) -0.010(2) 0.001(2)
C18 0.028(2) 0.018(2) 0.028(2) 0.0025(16) 0.005(2) 0.000(2)
C19 0.026(2) 0.021(2) 0.032(2) -0.0062(19) -0.0037(19) 0.0033(18)
C20 0.031(2) 0.025(2) 0.027(2) -0.003(2) -0.002(2) 0.0046(18)
C21 0.030(2) 0.043(3) 0.039(3) -0.014(2) -0.009(2) 0.008(2)
C22 0.020(2) 0.037(3) 0.047(3) -0.012(2) 0.002(2) 0.001(2)
C23 0.025(2) 0.034(3) 0.040(3) 0.000(2) 0.006(2) 0.000(2)
C24 0.027(2) 0.029(2) 0.029(2) 0.001(2) 0.0007(19) 0.0017(19)
C25 0.021(2) 0.027(2) 0.025(2) -0.0025(18) 0.0019(17) -0.0008(16)
C26 0.030(3) 0.033(3) 0.030(2) 0.0023(19) -0.0019(19) 0.000(2)
C27 0.033(3) 0.032(3) 0.036(3) -0.010(2) 0.002(2) -0.003(2)
C28 0.030(2) 0.047(3) 0.031(3) -0.015(2) 0.000(2) -0.003(2)
C29 0.035(3) 0.044(3) 0.025(2) 0.000(2) -0.0041(19) 0.002(2)
C30 0.031(2) 0.026(2) 0.027(2) -0.0010(17) -0.001(2) -0.001(2)
C31 0.053(4) 0.028(3) 0.055(4) 0.000(2) 0.005(3) 0.005(2)
C32 0.037(2) 0.042(2) 0.0426(19) -0.0075(18) 0.0038(16) 0.010(2)
C33 0.037(2) 0.042(2) 0.0426(19) -0.0075(18) 0.0038(16) 0.010(2)
F1 0.081(3) 0.035(2) 0.105(3) 0.021(2) -0.037(3) -0.0110(19)
F2 0.060(6) 0.049(4) 0.031(4) 0.000(3) -0.013(3) 0.006(4)
F3 0.041(3) 0.044(4) 0.059(5) -0.001(3) 0.017(3) 0.006(3)
F4 0.071(7) 0.051(4) 0.041(6) -0.012(4) -0.022(5) 0.004(4)
F5 0.045(5) 0.085(9) 0.092(7) -0.037(6) 0.007(4) 0.028(4)
F2' 0.049(12) 0.050(11) 0.052(13) -0.002(8) -0.006(8) -0.004(8)
F3' 0.070(13) 0.066(13) 0.053(11) 0.000(8) 0.012(8) -0.018(10)
F4' 0.071(7) 0.051(4) 0.041(6) -0.012(4) -0.022(5) 0.004(4)
F5' 0.039(15) 0.060(14) 0.11(2) -0.006(11) 0.036(14) 0.008(11)
P2 0.0288(6) 0.0268(6) 0.0257(6) 0.0005(5) -0.0009(5) 0.0002(5)
F6 0.059(2) 0.041(2) 0.075(3) 0.0156(18) -0.0131(19) -0.0133(17)
P1 0.0231(6) 0.0168(5) 0.0221(5) 0.0007(4) -0.0001(4) 0.0015(4)
S1 0.0267(5) 0.0196(5) 0.0197(5) 0.0024(4) -0.0010(4) -0.0010(5)
Ru1 0.01948(15) 0.01605(14) 0.02057(15) 0.00139(13) -0.00067(14) -0.00055(13)
Cl1 0.0195(5) 0.0271(5) 0.0271(5) 0.0011(4) -0.0026(4) -0.0045(4)
O1 0.056(3) 0.0244(18) 0.068(3) -0.0103(19) -0.002(2) -0.0037(18)

loop_
_atom_type_symbol
_atom_type_description
_atom_type_scat_dispersion_real
_atom_type_scat_dispersion_imag
_atom_type_scat_source
C C 0.0181 0.0091 'International Tables Vol C Tables 4.2.6.8 and 6.1.1.4'
F F 0.0727 0.0534 'International Tables Vol C Tables 4.2.6.8 and 6.1.1.4'
P P 0.2955 0.4335 'International Tables Vol C Tables 4.2.6.8 and 6.1.1.4'
S S 0.3331 0.5567 'International Tables Vol C Tables 4.2.6.8 and 6.1.1.4'
Ru Ru 0.0552 3.2960 'International Tables Vol C Tables 4.2.6.8 and 6.1.1.4'
Cl Cl 0.3639 0.7018 'International Tables Vol C Tables 4.2.6.8 and 6.1.1.4'
H H 0.0000 0.0000 'International Tables Vol C Tables 4.2.6.8 and 6.1.1.4'
O O 0.0492 0.0322 'International Tables Vol C Tables 4.2.6.8 and 6.1.1.4'

loop_
_geom_angle_atom_site_label_1
_geom_angle_atom_site_label_2
_geom_angle_atom_site_label_3
_geom_angle
C2 C1 H1A 109.5
C2 C1 H1B 109.5
H1A C1 H1B 109.5
C2 C1 H1C 109.5
H1A C1 H1C 109.5
H1B C1 H1C 109.5
C2 C1 H1D 109.5
H1A C1 H1D 141.1
H1B C1 H1D 56.3
H1C C1 H1D 56.3
C2 C1 H1E 109.5
H1A C1 H1E 56.3
H1B C1 H1E 141.1
H1C C1 H1E 56.3
H1D C1 H1E 109.5
C2 C1 H1F 109.5
H1A C1 H1F 56.3
H1B C1 H1F 56.3
H1C C1 H1F 141.1
H1D C1 H1F 109.5
H1E C1 H1F 109.5
C7 C2 C3 116.7(4)
C7 C2 C1 123.0(5)
C3 C2 C1 120.2(4)
C7 C2 Ru1 70.8(3)
C3 C2 Ru1 70.9(2)
C1 C2 Ru1 129.0(3)
C4 C3 C2 122.1(4)
C4 C3 Ru1 72.3(2)
C2 C3 Ru1 71.9(2)
C4 C3 H3 118.9
C2 C3 H3 118.9
Ru1 C3 H3 129.5
C3 C4 C5 120.7(4)
C3 C4 Ru1 72.1(2)
C5 C4 Ru1 71.0(2)
C3 C4 H4 119.7
C5 C4 H4 119.7
Ru1 C4 H4 129.8
C6 C5 C4 118.3(4)
C6 C5 C8 123.3(4)
C4 C5 C8 118.4(4)
C6 C5 Ru1 70.6(3)
C4 C5 Ru1 71.8(2)
C8 C5 Ru1 130.5(3)
C5 C6 C7 120.2(4)
C5 C6 Ru1 72.5(3)
C7 C6 Ru1 72.1(2)
C5 C6 H6 119.9
C7 C6 H6 119.9
Ru1 C6 H6 127.5
C2 C7 C6 122.0(4)
C2 C7 Ru1 72.8(3)
C6 C7 Ru1 70.6(2)
C2 C7 H7 119.0
C6 C7 H7 119.0
Ru1 C7 H7 130.3
C9 C8 C5 114.8(4)
C9 C8 C10 111.4(5)
C5 C8 C10 107.9(4)
C9 C8 H8 107.5
C5 C8 H8 107.5
C10 C8 H8 107.5
C8 C9 H9A 109.5
C8 C9 H9B 109.5
H9A C9 H9B 109.5
C8 C9 H9C 109.5
H9A C9 H9C 109.5
H9B C9 H9C 109.5
C8 C10 H10A 109.5
C8 C10 H10B 109.5
H10A C10 H10B 109.5
C8 C10 H10C 109.5
H10A C10 H10C 109.5
H10B C10 H10C 109.5
C12 C11 C16 120.5(4)
C12 C11 S1 124.8(4)
C16 C11 S1 114.6(4)
C11 C12 C13 119.1(5)
C11 C12 H12 120.5
C13 C12 H12 120.5
C14 C13 C12 120.4(5)
C14 C13 H13 119.8
C12 C13 H13 119.8
C15 C14 C13 120.2(5)
C15 C14 H14 119.9
C13 C14 H14 119.9
C14 C15 C16 120.6(5)
C14 C15 H15 119.7
C16 C15 H15 119.7
C15 C16 C11 119.1(5)
C15 C16 H16 120.4
C11 C16 H16 120.4
C18 C17 S1 113.3(3)
C18 C17 H17A 108.9
S1 C17 H17A 108.9
C18 C17 H17B 108.9
S1 C17 H17B 108.9
H17A C17 H17B 107.7
C17 C18 P1 112.7(3)
C17 C18 H18A 109.0
P1 C18 H18A 109.0
C17 C18 H18B 109.0
P1 C18 H18B 109.0
H18A C18 H18B 107.8
C20 C19 C24 120.2(4)
C20 C19 P1 121.3(4)
C24 C19 P1 118.0(4)
C19 C20 C21 119.2(5)
C19 C20 H20 120.4
C21 C20 H20 120.4
C22 C21 C20 121.0(5)
C22 C21 H21 119.5
C20 C21 H21 119.5
C21 C22 C23 118.8(5)
C21 C22 H22 120.6
C23 C22 H22 120.6
C22 C23 C24 121.5(5)
C22 C23 H23 119.3
C24 C23 H23 119.3
C23 C24 C19 119.4(5)
C23 C24 H24 120.3
C19 C24 H24 120.3
C30 C25 C26 119.5(4)
C30 C25 P1 119.5(3)
C26 C25 P1 121.0(4)
C25 C26 C27 120.4(5)
C25 C26 H26 119.8
C27 C26 H26 119.8
C28 C27 C26 119.3(5)
C28 C27 H27 120.3
C26 C27 H27 120.3
C29 C28 C27 120.1(5)
C29 C28 H28 119.9
C27 C28 H28 119.9
C28 C29 C30 120.6(5)
C28 C29 H29 119.7
C30 C29 H29 119.7
C25 C30 C29 120.0(5)
C25 C30 H30 120.0
C29 C30 H30 120.0
C32 C31 H31A 109.5
C32 C31 H31B 109.5
H31A C31 H31B 109.5
C32 C31 H31C 109.5
H31A C31 H31C 109.5
H31B C31 H31C 109.5
O1 C32 C33 122.2(6)
O1 C32 C31 121.0(5)
C33 C32 C31 116.6(5)
C32 C33 H33A 109.5
C32 C33 H33B 109.5
H33A C33 H33B 109.5
C32 C33 H33C 109.5
H33A C33 H33C 109.5
H33B C33 H33C 109.5
F5' P2 F4' 89.9(18)
F5' P2 F3' 176.9(14)
F4' P2 F3' 93.1(14)
F5' P2 F1 99.5(13)
F4' P2 F1 89.5(16)
F3' P2 F1 79.4(8)
F5' P2 F2' 85.2(15)
F4' P2 F2' 175.1(14)
F3' P2 F2' 91.9(10)
F1 P2 F2' 91.6(9)
F5' P2 F2 106.3(14)
F4' P2 F2 162.7(10)
F3' P2 F2 71.0(8)
F1 P2 F2 93.8(4)
F2' P2 F2 21.9(6)
F5' P2 F6 80.8(13)
F4' P2 F6 89.4(16)
F3' P2 F6 100.3(8)
F1 P2 F6 178.8(2)
F2' P2 F6 89.6(9)
F2 P2 F6 87.2(4)
F5' P2 F3 157.3(11)
F4' P2 F3 72.5(11)
F3' P2 F3 25.7(6)
F1 P2 F3 94.6(3)
F2' P2 F3 112.2(7)
F2 P2 F3 90.3(4)
F6 P2 F3 84.7(3)
F5' P2 F5 19.9(13)
F4' P2 F5 105.8(12)
F3' P2 F5 157.1(9)
F1 P2 F5 87.7(6)
F2' P2 F5 69.4(9)
F2 P2 F5 91.3(6)
F6 P2 F5 93.0(6)
F3 P2 F5 177.1(6)
F5' P2 F4 74.6(14)
F4' P2 F4 15.8(13)
F3' P2 F4 108.2(9)
F1 P2 F4 88.0(6)
F2' P2 F4 159.4(7)
F2 P2 F4 177.8(6)
F6 P2 F4 91.0(6)
F3 P2 F4 88.3(5)
F5 P2 F4 90.0(6)
C25 P1 C19 103.2(2)
C25 P1 C18 104.4(2)
C19 P1 C18 108.6(2)
C25 P1 Ru1 118.95(15)
C19 P1 Ru1 114.15(15)
C18 P1 Ru1 106.95(15)
C11 S1 C17 104.8(2)
C11 S1 Ru1 110.91(15)
C17 S1 Ru1 107.71(15)
C6 Ru1 C7 37.26(18)
C6 Ru1 C5 36.84(18)
C7 Ru1 C5 66.46(18)
C6 Ru1 C3 77.88(15)
C7 Ru1 C3 65.31(17)
C5 Ru1 C3 65.99(17)
C6 Ru1 C4 66.25(17)
C7 Ru1 C4 77.32(17)
C5 Ru1 C4 37.27(18)
C3 Ru1 C4 35.67(18)
C6 Ru1 C2 67.03(17)
C7 Ru1 C2 36.40(19)
C5 Ru1 C2 79.35(17)
C3 Ru1 C2 37.16(18)
C4 Ru1 C2 66.18(17)
C6 Ru1 P1 96.77(12)
C7 Ru1 P1 97.52(12)
C5 Ru1 P1 121.29(13)
C3 Ru1 P1 158.12(13)
C4 Ru1 P1 158.31(14)
C2 Ru1 P1 121.19(13)
C6 Ru1 S1 114.81(13)
C7 Ru1 S1 152.04(13)
C5 Ru1 S1 88.13(13)
C3 Ru1 S1 116.10(13)
C4 Ru1 S1 89.61(12)
C2 Ru1 S1 153.26(13)
P1 Ru1 S1 85.50(4)
C6 Ru1 Cl1 154.82(13)
C7 Ru1 Cl1 117.61(13)
C5 Ru1 Cl1 154.85(13)
C3 Ru1 Cl1 92.43(12)
C4 Ru1 Cl1 117.64(14)
C2 Ru1 Cl1 91.16(13)
P1 Ru1 Cl1 83.57(4)
S1 Ru1 Cl1 90.35(4)

loop_
_geom_bond_atom_site_label_1
_geom_bond_atom_site_label_2
_geom_bond_distance
C1 C2 1.499(7)
C1 H1A 0.9600
C1 H1B 0.9600
C1 H1C 0.9600
C1 H1D 0.9600
C1 H1E 0.9600
C1 H1F 0.9600
C2 C7 1.409(7)
C2 C3 1.441(7)
C2 Ru1 2.268(4)
C3 C4 1.382(7)
C3 Ru1 2.255(4)
C3 H3 0.9300
C4 C5 1.440(7)
C4 Ru1 2.258(4)
C4 H4 0.9300
C5 C6 1.412(7)
C5 C8 1.521(7)
C5 Ru1 2.247(4)
C6 C7 1.426(7)
C6 Ru1 2.222(4)
C6 H6 0.9300
C7 Ru1 2.242(4)
C7 H7 0.9300
C8 C9 1.521(8)
C8 C10 1.525(8)
C8 H8 0.9800
C9 H9A 0.9600
C9 H9B 0.9600
C9 H9C 0.9600
C10 H10A 0.9600
C10 H10B 0.9600
C10 H10C 0.9600
C11 C12 1.377(7)
C11 C16 1.397(7)
C11 S1 1.784(5)
C12 C13 1.397(7)
C12 H12 0.9300
C13 C14 1.374(8)
C13 H13 0.9300
C14 C15 1.370(8)
C14 H14 0.9300
C15 C16 1.382(8)
C15 H15 0.9300
C16 H16 0.9300
C17 C18 1.500(6)
C17 S1 1.828(5)
C17 H17A 0.9700
C17 H17B 0.9700
C18 P1 1.844(4)
C18 H18A 0.9700
C18 H18B 0.9700
C19 C20 1.379(7)
C19 C24 1.388(7)
C19 P1 1.833(5)
C20 C21 1.399(7)
C20 H20 0.9300
C21 C22 1.373(8)
C21 H21 0.9300
C22 C23 1.377(8)
C22 H22 0.9300
C23 C24 1.378(7)
C23 H23 0.9300
C24 H24 0.9300
C25 C30 1.383(7)
C25 C26 1.386(7)
C25 P1 1.827(4)
C26 C27 1.397(7)
C26 H26 0.9300
C27 C28 1.385(8)
C27 H27 0.9300
C28 C29 1.374(8)
C28 H28 0.9300
C29 C30 1.387(7)
C29 H29 0.9300
C30 H30 0.9300
C31 C32 1.485(8)
C31 H31A 0.9600
C31 H31B 0.9600
C31 H31C 0.9600
C32 O1 1.213(7)
C32 C33 1.469(8)
C33 H33A 0.9600
C33 H33B 0.9600
C33 H33C 0.9600
F1 P2 1.570(4)
F2 P2 1.588(10)
F3 P2 1.600(7)
F4 P2 1.625(13)
F5 P2 1.605(14)
F2' P2 1.58(2)
F3' P2 1.57(2)
F4' P2 1.52(4)
F5' P2 1.50(3)
P2 F6 1.599(4)
P1 Ru1 2.3176(11)
S1 Ru1 2.3544(10)
Ru1 Cl1 2.3857(10)

loop_
_geom_torsion_atom_site_label_1
_geom_torsion_atom_site_label_2
_geom_torsion_atom_site_label_3
_geom_torsion_atom_site_label_4
_geom_torsion
C7 C2 C3 C4 1.4(6)
C1 C2 C3 C4 -179.0(4)
Ru1 C2 C3 C4 -54.3(4)
C7 C2 C3 Ru1 55.7(3)
C1 C2 C3 Ru1 -124.7(4)
C2 C3 C4 C5 0.3(6)
Ru1 C3 C4 C5 -53.8(3)
C2 C3 C4 Ru1 54.1(4)
C3 C4 C5 C6 -0.7(6)
Ru1 C4 C5 C6 -55.0(3)
C3 C4 C5 C8 -178.8(4)
Ru1 C4 C5 C8 126.9(4)
C3 C4 C5 Ru1 54.3(4)
C4 C5 C6 C7 -0.8(6)
C8 C5 C6 C7 177.3(4)
Ru1 C5 C6 C7 -56.3(4)
C4 C5 C6 Ru1 55.5(3)
C8 C5 C6 Ru1 -126.4(4)
C3 C2 C7 C6 -2.9(6)
C1 C2 C7 C6 177.6(4)
Ru1 C2 C7 C6 52.9(4)
C3 C2 C7 Ru1 -55.8(3)
C1 C2 C7 Ru1 124.7(5)
C5 C6 C7 C2 2.6(6)
Ru1 C6 C7 C2 -53.9(4)
C5 C6 C7 Ru1 56.5(4)
C6 C5 C8 C9 32.7(6)
C4 C5 C8 C9 -149.3(4)
Ru1 C5 C8 C9 -59.6(6)
C6 C5 C8 C10 -92.2(6)
C4 C5 C8 C10 85.9(6)
Ru1 C5 C8 C10 175.6(4)
C16 C11 C12 C13 -2.1(7)
S1 C11 C12 C13 178.7(4)
C11 C12 C13 C14 0.0(7)
C12 C13 C14 C15 1.1(8)
C13 C14 C15 C16 0.0(8)
C14 C15 C16 C11 -2.1(7)
C12 C11 C16 C15 3.2(7)
S1 C11 C16 C15 -177.6(4)
S1 C17 C18 P1 -41.6(5)
C24 C19 C20 C21 -0.8(7)
P1 C19 C20 C21 170.7(4)
C19 C20 C21 C22 0.3(7)
C20 C21 C22 C23 0.2(8)
C21 C22 C23 C24 -0.2(8)
C22 C23 C24 C19 -0.4(8)
C20 C19 C24 C23 0.9(7)
P1 C19 C24 C23 -171.0(4)
C30 C25 C26 C27 -0.7(7)
P1 C25 C26 C27 178.4(4)
C25 C26 C27 C28 -0.2(8)
C26 C27 C28 C29 -0.5(8)
C27 C28 C29 C30 2.2(8)
C26 C25 C30 C29 2.4(7)
P1 C25 C30 C29 -176.8(4)
C28 C29 C30 C25 -3.2(8)
C30 C25 P1 C19 86.0(4)
C26 C25 P1 C19 -93.1(4)
C30 C25 P1 C18 -160.6(4)
C26 C25 P1 C18 20.3(4)
C30 C25 P1 Ru1 -41.5(4)
C26 C25 P1 Ru1 139.3(3)
C20 C19 P1 C25 135.1(4)
C24 C19 P1 C25 -53.1(4)
C20 C19 P1 C18 24.8(4)
C24 C19 P1 C18 -163.5(4)
C20 C19 P1 Ru1 -94.4(4)
C24 C19 P1 Ru1 77.4(4)
C17 C18 P1 C25 163.4(4)
C17 C18 P1 C19 -87.1(4)
C17 C18 P1 Ru1 36.5(4)
C12 C11 S1 C17 14.4(5)
C16 C11 S1 C17 -164.8(3)
C12 C11 S1 Ru1 -101.5(4)
C16 C11 S1 Ru1 79.3(4)
C18 C17 S1 C11 -91.2(4)
C18 C17 S1 Ru1 26.9(4)
C5 C6 Ru1 C7 -130.9(4)
C7 C6 Ru1 C5 130.9(4)
C5 C6 Ru1 C3 -66.0(3)
C7 C6 Ru1 C3 64.9(3)
C5 C6 Ru1 C4 -30.4(3)
C7 C6 Ru1 C4 100.5(3)
C5 C6 Ru1 C2 -103.4(3)
C7 C6 Ru1 C2 27.5(3)
C5 C6 Ru1 P1 135.6(3)
C7 C6 Ru1 P1 -93.5(2)
C5 C6 Ru1 S1 47.4(3)
C7 C6 Ru1 S1 178.3(2)
C5 C6 Ru1 Cl1 -135.2(3)
C7 C6 Ru1 Cl1 -4.3(4)
C2 C7 Ru1 C6 134.2(4)
C2 C7 Ru1 C5 104.5(3)
C6 C7 Ru1 C5 -29.6(3)
C2 C7 Ru1 C3 31.3(3)
C6 C7 Ru1 C3 -102.9(3)
C2 C7 Ru1 C4 66.9(3)
C6 C7 Ru1 C4 -67.3(3)
C6 C7 Ru1 C2 -134.2(4)
C2 C7 Ru1 P1 -134.5(3)
C6 C7 Ru1 P1 91.3(2)
C2 C7 Ru1 S1 130.9(3)
C6 C7 Ru1 S1 -3.3(4)
C2 C7 Ru1 Cl1 -47.9(3)
C6 C7 Ru1 Cl1 178.0(2)
C4 C5 Ru1 C6 -130.1(4)
C8 C5 Ru1 C6 117.7(6)
C6 C5 Ru1 C7 29.9(3)
C4 C5 Ru1 C7 -100.2(3)
C8 C5 Ru1 C7 147.6(5)
C6 C5 Ru1 C3 102.2(3)
C4 C5 Ru1 C3 -28.0(3)
C8 C5 Ru1 C3 -140.1(5)
C6 C5 Ru1 C4 130.1(4)
C8 C5 Ru1 C4 -112.2(6)
C6 C5 Ru1 C2 65.7(3)
C4 C5 Ru1 C2 -64.4(3)
C8 C5 Ru1 C2 -176.6(5)
C6 C5 Ru1 P1 -54.5(3)
C4 C5 Ru1 P1 175.4(2)
C8 C5 Ru1 P1 63.2(5)
C6 C5 Ru1 S1 -138.1(3)
C4 C5 Ru1 S1 91.8(3)
C8 C5 Ru1 S1 -20.4(4)
C6 C5 Ru1 Cl1 135.1(3)
C4 C5 Ru1 Cl1 5.0(5)
C8 C5 Ru1 Cl1 -107.2(5)
C4 C3 Ru1 C6 66.0(3)
C2 C3 Ru1 C6 -67.8(3)
C4 C3 Ru1 C7 103.1(3)
C2 C3 Ru1 C7 -30.7(3)
C4 C3 Ru1 C5 29.1(3)
C2 C3 Ru1 C5 -104.6(3)
C2 C3 Ru1 C4 -133.8(4)
C4 C3 Ru1 C2 133.8(4)
C4 C3 Ru1 P1 143.8(3)
C2 C3 Ru1 P1 10.0(5)
C4 C3 Ru1 S1 -45.9(3)
C2 C3 Ru1 S1 -179.7(2)
C4 C3 Ru1 Cl1 -137.5(3)
C2 C3 Ru1 Cl1 88.7(3)
C3 C4 Ru1 C6 -102.7(3)
C5 C4 Ru1 C6 30.0(3)
C3 C4 Ru1 C7 -65.1(3)
C5 C4 Ru1 C7 67.6(3)
C3 C4 Ru1 C5 -132.7(4)
C5 C4 Ru1 C3 132.7(4)
C3 C4 Ru1 C2 -28.5(3)
C5 C4 Ru1 C2 104.3(3)
C3 C4 Ru1 P1 -143.4(3)
C5 C4 Ru1 P1 -10.7(5)
C3 C4 Ru1 S1 139.8(3)
C5 C4 Ru1 S1 -87.4(3)
C3 C4 Ru1 Cl1 49.6(3)
C5 C4 Ru1 Cl1 -177.6(2)
C7 C2 Ru1 C6 -28.1(3)
C3 C2 Ru1 C6 100.5(3)
C1 C2 Ru1 C6 -145.6(5)
C3 C2 Ru1 C7 128.6(4)
C1 C2 Ru1 C7 -117.5(6)
C7 C2 Ru1 C5 -64.5(3)
C3 C2 Ru1 C5 64.1(3)
C1 C2 Ru1 C5 178.0(5)
C7 C2 Ru1 C3 -128.6(4)
C1 C2 Ru1 C3 113.9(6)
C7 C2 Ru1 C4 -101.2(3)
C3 C2 Ru1 C4 27.4(3)
C1 C2 Ru1 C4 141.3(5)
C7 C2 Ru1 P1 55.7(3)
C3 C2 Ru1 P1 -175.7(2)
C1 C2 Ru1 P1 -61.7(5)
C7 C2 Ru1 S1 -128.0(3)
C3 C2 Ru1 S1 0.6(5)
C1 C2 Ru1 S1 114.5(4)
C7 C2 Ru1 Cl1 138.9(3)
C3 C2 Ru1 Cl1 -92.5(2)
C1 C2 Ru1 Cl1 21.4(5)
C25 P1 Ru1 C6 112.7(2)
C19 P1 Ru1 C6 -9.5(2)
C18 P1 Ru1 C6 -129.6(2)
C25 P1 Ru1 C7 75.2(2)
C19 P1 Ru1 C7 -47.1(2)
C18 P1 Ru1 C7 -167.2(2)
C25 P1 Ru1 C5 142.1(2)
C19 P1 Ru1 C5 19.9(2)
C18 P1 Ru1 C5 -100.2(2)
C25 P1 Ru1 C3 38.5(4)
C19 P1 Ru1 C3 -83.7(3)
C18 P1 Ru1 C3 156.2(3)
C25 P1 Ru1 C4 149.7(4)
C19 P1 Ru1 C4 27.5(4)
C18 P1 Ru1 C4 -92.6(4)
C25 P1 Ru1 C2 45.5(2)
C19 P1 Ru1 C2 -76.7(2)
C18 P1 Ru1 C2 163.2(2)
C25 P1 Ru1 S1 -132.80(17)
C19 P1 Ru1 S1 104.98(18)
C18 P1 Ru1 S1 -15.11(18)
C25 P1 Ru1 Cl1 -41.94(17)
C19 P1 Ru1 Cl1 -164.16(18)
C18 P1 Ru1 Cl1 75.75(17)
C11 S1 Ru1 C6 -154.0(2)
C17 S1 Ru1 C6 91.9(2)
C11 S1 Ru1 C7 -151.8(3)
C17 S1 Ru1 C7 94.1(3)
C11 S1 Ru1 C5 -127.8(2)
C17 S1 Ru1 C5 118.1(2)
C11 S1 Ru1 C3 -65.8(2)
C17 S1 Ru1 C3 -179.9(2)
C11 S1 Ru1 C4 -90.5(2)
C17 S1 Ru1 C4 155.4(2)
C11 S1 Ru1 C2 -66.2(3)
C17 S1 Ru1 C2 179.7(3)
C11 S1 Ru1 P1 110.63(16)
C17 S1 Ru1 P1 -3.49(18)
C11 S1 Ru1 Cl1 27.11(17)
C17 S1 Ru1 Cl1 -87.01(18)
